data_1516427
loop_
_publ_author_name
'Han, Won-Sik'
'Son, Ho-Jin'
'Wee, Kyung-Ryang'
'Min, Kyoung-Tae'
'Kwon, Soonnam'
'Suh, Il-Hwan'
'Choi, Seung-Hoon'
'Jung, Dong Hyun'
'Kang, Sang Ook'

_publ_section_title
;
 Silicon-Based Blue Phosphorescence Host Materials: Structure and
 Photophysical Property Relationship on Methyl/Phenylsilanes Adorned with
 4-(N-Carbazolyl)phenyl Groups and Optimization of Their
 Electroluminescence by Peripheral 4-(N-Carbazolyl)phenyl Numbers
;
_journal_issue 45
_journal_name_full 'The Journal of Physical Chemistry C'
_journal_page_first 19686
_journal_paper_doi 10.1021/jp907104j
_journal_volume 113
_journal_year 2009
_chemical_formula_sum 'C21 H21 N Si'
_chemical_formula_weight 315.48
_chemical_name_systematic
;
 ?
;
_space_group_IT_number 56
_symmetry_cell_setting orthorhombic
_symmetry_space_group_name_Hall '-P 2ab 2ac'
_symmetry_space_group_name_H-M 'P c c n'
_atom_sites_solution_hydrogens geom
_atom_sites_solution_primary direct
_atom_sites_solution_secondary difmap
_audit_creation_method SHELXL-97
_cell_angle_alpha 90.00
_cell_angle_beta 90.00
_cell_angle_gamma 90.00
_cell_formula_units_Z 8
_cell_length_a 19.1697(13)
_cell_length_b 21.2810(15)
_cell_length_c 9.1660(6)
_cell_measurement_reflns_used 2371
_cell_measurement_temperature 293(2)
_cell_measurement_theta_max 19.168
_cell_measurement_theta_min 2.642
_cell_volume 3739.3(4)
_computing_cell_refinement 'SMART (Bruker, 1999)'
_computing_data_collection 'SMART (Bruker, 1999)'
_computing_data_reduction 'SAINT-Plus (Bruker, 1999)'
_computing_molecular_graphics 'Ortep-3 for Windows (Farrugia, 1997)'
_computing_publication_material 'SHELXL-97 (Sheldrick, 1997)'
_computing_structure_refinement 'SHELXL-97 (Sheldrick, 1997)'
_computing_structure_solution 'SHELXS-97 (Sheldrick, 1997)'
_diffrn_ambient_temperature 293(2)
_diffrn_measured_fraction_theta_full 0.999
_diffrn_measured_fraction_theta_max 0.999
_diffrn_measurement_device_type 'Bruker SMART 1000 CCD diffractometer'
_diffrn_measurement_method \w-scans
_diffrn_radiation_monochromator graphite
_diffrn_radiation_source 'fine-focus sealed tube'
_diffrn_radiation_type MoK\a
_diffrn_radiation_wavelength 0.71073
_diffrn_reflns_av_R_equivalents 0.0649
_diffrn_reflns_av_sigmaI/netI 0.0858
_diffrn_reflns_limit_h_max 25
_diffrn_reflns_limit_h_min -25
_diffrn_reflns_limit_k_max 28
_diffrn_reflns_limit_k_min -25
_diffrn_reflns_limit_l_max 12
_diffrn_reflns_limit_l_min -9
_diffrn_reflns_number 26074
_diffrn_reflns_theta_full 28.31
_diffrn_reflns_theta_max 28.31
_diffrn_reflns_theta_min 1.91
_exptl_absorpt_coefficient_mu 0.125
_exptl_absorpt_correction_T_max 0.9879
_exptl_absorpt_correction_T_min 0.9691
_exptl_absorpt_correction_type multi-scan
_exptl_absorpt_process_details SADABS
_exptl_crystal_colour colorless
_exptl_crystal_density_diffrn 1.121
_exptl_crystal_density_method 'not measured'
_exptl_crystal_description rod
_exptl_crystal_F_000 1344
_exptl_crystal_size_max 0.25
_exptl_crystal_size_mid 0.16
_exptl_crystal_size_min 0.10
_refine_diff_density_max 0.274
_refine_diff_density_min -0.315
_refine_diff_density_rms 0.047
_refine_ls_extinction_coef 0.0031(10)
_refine_ls_extinction_expression Fc^*^=kFc[1+0.001xFc^2^\l^3^/sin(2\q)]^-1/4^
_refine_ls_extinction_method SHELXL
_refine_ls_goodness_of_fit_ref 0.984
_refine_ls_hydrogen_treatment constr
_refine_ls_matrix_type full
_refine_ls_number_parameters 212
_refine_ls_number_reflns 4660
_refine_ls_number_restraints 0
_refine_ls_restrained_S_all 0.984
_refine_ls_R_factor_all 0.1979
_refine_ls_R_factor_gt 0.0781
_refine_ls_shift/su_max 0.000
_refine_ls_shift/su_mean 0.000
_refine_ls_structure_factor_coef Fsqd
_refine_ls_weighting_details 'calc w=1/[\s^2^(Fo^2^)+(0.1094P)^2^+3.4324P] where P=(Fo^2^+2Fc^2^)/3'
_refine_ls_weighting_scheme calc
_refine_ls_wR_factor_gt 0.2189
_refine_ls_wR_factor_ref 0.3340
_reflns_number_gt 1460
_reflns_number_total 4660
_reflns_threshold_expression >2sigma(I)
_cod_data_source_file jp907104j_si_002.cif
_cod_data_source_block 2a
_cod_depositor_comments
;
The following automatic conversions were performed:

'_symmetry_cell_setting' value 'Orthorhombic' changed to
'orthorhombic' according to
/usr/data/users/saulius/automatic-downloads/retrospective/ACS/lib/dictionaries/cif_core.dic
dictionary named 'cif_core.dic' version 2.4.2 from
2011-04-26.

'_exptl_absorpt_correction_type' value 'multi scan'
changed to 'multi-scan' according to
/usr/data/users/saulius/automatic-downloads/retrospective/ACS/lib/dictionaries/cif_core.dic
dictionary named 'cif_core.dic' version 2.4.2 from 2011-04-26.

Automatic conversion script
Id: cif_fix_values 2281 2013-09-26 08:29:07Z andrius 
;
_cod_original_sg_symbol_H-M Pccn
_cod_database_code 1516427

loop_
_symmetry_equiv_pos_as_xyz
'x, y, z'
'-x+1/2, -y+1/2, z'
'-x, y+1/2, -z+1/2'
'x+1/2, -y, -z+1/2'
'-x, -y, -z'
'x-1/2, y-1/2, -z'
'x, -y-1/2, z-1/2'
'-x-1/2, y, z-1/2'

loop_
_atom_site_label
_atom_site_type_symbol
_atom_site_fract_x
_atom_site_fract_y
_atom_site_fract_z
_atom_site_U_iso_or_equiv
_atom_site_adp_type
_atom_site_occupancy
_atom_site_symmetry_multiplicity
_atom_site_calc_flag
_atom_site_refinement_flags
Si1 Si 0.13849(9) 0.46526(8) 0.01983(15) 0.1074(7) Uani 1 1 d .
N1 N 0.0587(3) 0.6325(2) -0.4939(4) 0.1069(14) Uani 1 1 d .
C1 C 0.1125(5) 0.5023(3) 0.1875(6) 0.183(4) Uani 1 1 d .
H1A H 0.1346 0.4815 0.2681 0.275 Uiso 1 1 calc R
H1B H 0.0628 0.4996 0.1979 0.275 Uiso 1 1 calc R
H1C H 0.1263 0.5457 0.1860 0.275 Uiso 1 1 calc R
C2 C 0.2319(5) 0.4598(9) 0.0241(13) 0.455(16) Uani 1 1 d .
H2A H 0.2462 0.4201 -0.0157 0.683 Uiso 1 1 calc R
H2B H 0.2479 0.4632 0.1231 0.683 Uiso 1 1 calc R
H2C H 0.2516 0.4932 -0.0328 0.683 Uiso 1 1 calc R
C3 C 0.0960(10) 0.3910(4) 0.0059(9) 0.373(11) Uani 1 1 d .
H3A H 0.0469 0.3973 -0.0081 0.560 Uiso 1 1 calc R
H3B H 0.1036 0.3675 0.0938 0.560 Uiso 1 1 calc R
H3C H 0.1147 0.3682 -0.0756 0.560 Uiso 1 1 calc R
C4 C 0.1151(2) 0.5155(2) -0.1387(5) 0.0890(13) Uani 1 1 d .
C5 C 0.0989(3) 0.4927(2) -0.2723(5) 0.1111(18) Uani 1 1 d .
H5 H 0.0995 0.4494 -0.2856 0.133 Uiso 1 1 calc R
C6 C 0.0814(3) 0.5304(3) -0.3908(5) 0.1131(18) Uani 1 1 d .
H6 H 0.0714 0.5123 -0.4808 0.136 Uiso 1 1 calc R
C7 C 0.0792(3) 0.5928(2) -0.3743(5) 0.0984(15) Uani 1 1 d .
C8 C 0.0932(5) 0.6179(3) -0.2415(7) 0.184(4) Uani 1 1 d .
H8 H 0.0904 0.6611 -0.2275 0.220 Uiso 1 1 calc R
C9 C 0.1115(5) 0.5793(3) -0.1275(6) 0.171(3) Uani 1 1 d .
H9 H 0.1219 0.5976 -0.0381 0.205 Uiso 1 1 calc R
C10 C 0.1019(4) 0.6533(2) -0.6069(5) 0.1049(17) Uani 1 1 d .
C11 C 0.1727(4) 0.6460(3) -0.6249(6) 0.122(2) Uani 1 1 d .
H11 H 0.1996 0.6248 -0.5563 0.146 Uiso 1 1 calc R
C12 C 0.2024(4) 0.6714(3) -0.7492(7) 0.138(2) Uani 1 1 d .
H12 H 0.2500 0.6671 -0.7655 0.166 Uiso 1 1 calc R
C13 C 0.1611(6) 0.7037(3) -0.8502(8) 0.149(3) Uani 1 1 d .
H13 H 0.1822 0.7203 -0.9331 0.179 Uiso 1 1 calc R
C14 C 0.0921(5) 0.7115(3) -0.8320(7) 0.136(3) Uani 1 1 d .
H14 H 0.0657 0.7329 -0.9011 0.164 Uiso 1 1 calc R
C15 C 0.0613(5) 0.6869(2) -0.7075(6) 0.116(2) Uani 1 1 d .
C21 C -0.0087(4) 0.6524(2) -0.5223(6) 0.1086(18) Uani 1 1 d .
C16 C -0.0088(5) 0.6868(2) -0.6525(7) 0.119(2) Uani 1 1 d .
C17 C -0.0721(6) 0.7130(3) -0.6994(9) 0.149(3) Uani 1 1 d .
H17 H -0.0739 0.7365 -0.7848 0.179 Uiso 1 1 calc R
C18 C -0.1305(6) 0.7038(4) -0.6189(13) 0.166(4) Uani 1 1 d .
H18 H -0.1725 0.7211 -0.6501 0.199 Uiso 1 1 calc R
C19 C -0.1289(4) 0.6685(4) -0.4889(10) 0.154(3) Uani 1 1 d .
H19 H -0.1698 0.6628 -0.4357 0.184 Uiso 1 1 calc R
C20 C -0.0677(5) 0.6426(3) -0.4399(8) 0.129(2) Uani 1 1 d .
H20 H -0.0662 0.6193 -0.3541 0.155 Uiso 1 1 calc R

loop_
_atom_site_aniso_label
_atom_site_aniso_U_11
_atom_site_aniso_U_22
_atom_site_aniso_U_33
_atom_site_aniso_U_23
_atom_site_aniso_U_13
_atom_site_aniso_U_12
Si1 0.1254(13) 0.1234(13) 0.0736(9) 0.0155(8) 0.0024(8) 0.0210(9)
N1 0.143(4) 0.092(3) 0.086(3) 0.016(2) -0.027(3) -0.021(3)
C1 0.350(12) 0.125(5) 0.074(4) 0.005(3) 0.000(5) -0.032(6)
C2 0.185(10) 0.86(4) 0.316(14) 0.39(2) 0.112(10) 0.256(17)
C3 0.90(3) 0.109(6) 0.113(6) 0.027(5) -0.146(11) -0.127(12)
C4 0.101(3) 0.095(3) 0.071(3) 0.003(2) -0.006(2) -0.003(3)
C5 0.174(5) 0.085(3) 0.075(3) -0.003(3) -0.006(3) 0.013(3)
C6 0.180(6) 0.097(4) 0.063(3) -0.005(3) -0.012(3) 0.004(4)
C7 0.135(4) 0.089(3) 0.071(3) 0.014(2) -0.020(3) -0.017(3)
C8 0.356(12) 0.081(4) 0.114(5) 0.009(3) -0.112(6) -0.025(5)
C9 0.320(10) 0.089(4) 0.102(4) 0.002(3) -0.095(5) -0.013(5)
C10 0.168(6) 0.076(3) 0.071(3) 0.003(2) -0.013(4) -0.025(4)
C11 0.177(6) 0.103(4) 0.085(4) 0.002(3) -0.007(4) -0.029(4)
C12 0.209(7) 0.107(4) 0.099(4) 0.002(4) 0.010(5) -0.039(5)
C13 0.255(10) 0.103(5) 0.090(4) 0.007(4) -0.004(6) -0.047(6)
C14 0.254(9) 0.074(3) 0.081(4) 0.008(3) -0.025(5) -0.029(5)
C15 0.203(7) 0.069(3) 0.074(3) -0.002(3) -0.033(4) -0.020(4)
C21 0.154(6) 0.082(3) 0.089(4) 0.000(3) -0.032(4) -0.013(4)
C16 0.194(7) 0.068(3) 0.096(4) -0.003(3) -0.054(5) -0.010(4)
C17 0.236(10) 0.091(4) 0.121(6) -0.007(4) -0.068(7) 0.007(6)
C18 0.207(10) 0.119(6) 0.171(9) -0.021(6) -0.082(7) 0.018(6)
C19 0.161(7) 0.137(6) 0.162(7) -0.026(5) -0.047(6) -0.005(5)
C20 0.158(6) 0.106(4) 0.124(5) -0.003(4) -0.031(5) -0.013(5)

loop_
_atom_type_symbol
_atom_type_description
_atom_type_scat_dispersion_real
_atom_type_scat_dispersion_imag
_atom_type_scat_source
C C 0.0033 0.0016 'International Tables Vol C Tables 4.2.6.8 and 6.1.1.4'
H H 0.0000 0.0000 'International Tables Vol C Tables 4.2.6.8 and 6.1.1.4'
N N 0.0061 0.0033 'International Tables Vol C Tables 4.2.6.8 and 6.1.1.4'
Si Si 0.0817 0.0704 'International Tables Vol C Tables 4.2.6.8 and 6.1.1.4'

loop_
_geom_angle_atom_site_label_1
_geom_angle_atom_site_label_2
_geom_angle_atom_site_label_3
_geom_angle
C3 Si1 C2 113.6(9)
C3 Si1 C1 108.9(5)
C2 Si1 C1 106.6(6)
C3 Si1 C4 110.1(3)
C2 Si1 C4 107.1(3)
C1 Si1 C4 110.4(3)
C21 N1 C10 108.5(5)
C21 N1 C7 125.3(5)
C10 N1 C7 126.0(5)
Si1 C1 H1A 109.5
Si1 C1 H1B 109.5
H1A C1 H1B 109.5
Si1 C1 H1C 109.5
H1A C1 H1C 109.5
H1B C1 H1C 109.5
Si1 C2 H2A 109.5
Si1 C2 H2B 109.5
H2A C2 H2B 109.5
Si1 C2 H2C 109.5
H2A C2 H2C 109.5
H2B C2 H2C 109.5
Si1 C3 H3A 109.5
Si1 C3 H3B 109.5
H3A C3 H3B 109.5
Si1 C3 H3C 109.5
H3A C3 H3C 109.5
H3B C3 H3C 109.5
C5 C4 C9 114.4(5)
C5 C4 Si1 123.8(4)
C9 C4 Si1 121.7(4)
C4 C5 C6 123.7(5)
C4 C5 H5 118.1
C6 C5 H5 118.1
C7 C6 C5 119.5(5)
C7 C6 H6 120.3
C5 C6 H6 120.3
C6 C7 C8 119.0(5)
C6 C7 N1 120.4(4)
C8 C7 N1 120.5(5)
C7 C8 C9 119.8(6)
C7 C8 H8 120.1
C9 C8 H8 120.1
C4 C9 C8 123.5(5)
C4 C9 H9 118.3
C8 C9 H9 118.3
C11 C10 N1 129.6(5)
C11 C10 C15 121.8(6)
N1 C10 C15 108.6(6)
C10 C11 C12 117.4(7)
C10 C11 H11 121.3
C12 C11 H11 121.3
C11 C12 C13 120.3(8)
C11 C12 H12 119.8
C13 C12 H12 119.8
C14 C13 C12 122.4(8)
C14 C13 H13 118.8
C12 C13 H13 118.8
C13 C14 C15 118.3(8)
C13 C14 H14 120.8
C15 C14 H14 120.8
C14 C15 C10 119.7(8)
C14 C15 C16 133.5(7)
C10 C15 C16 106.8(6)
C20 C21 N1 128.1(6)
C20 C21 C16 123.2(7)
N1 C21 C16 108.7(7)
C21 C16 C17 118.0(8)
C21 C16 C15 107.5(7)
C17 C16 C15 134.5(7)
C18 C17 C16 119.4(8)
C18 C17 H17 120.3
C16 C17 H17 120.3
C17 C18 C19 121.3(9)
C17 C18 H18 119.3
C19 C18 H18 119.3
C20 C19 C18 120.6(9)
C20 C19 H19 119.7
C18 C19 H19 119.7
C19 C20 C21 117.5(7)
C19 C20 H20 121.2
C21 C20 H20 121.2

loop_
_geom_bond_atom_site_label_1
_geom_bond_atom_site_label_2
_geom_bond_distance
Si1 C3 1.782(9)
Si1 C2 1.795(10)
Si1 C1 1.798(7)
Si1 C4 1.859(5)
N1 C21 1.385(7)
N1 C10 1.399(7)
N1 C7 1.438(6)
C1 H1A 0.9600
C1 H1B 0.9600
C1 H1C 0.9600
C2 H2A 0.9600
C2 H2B 0.9600
C2 H2C 0.9600
C3 H3A 0.9600
C3 H3B 0.9600
C3 H3C 0.9600
C4 C5 1.353(6)
C4 C9 1.363(7)
C5 C6 1.392(6)
C5 H5 0.9300
C6 C7 1.339(7)
C6 H6 0.9300
C7 C8 1.356(7)
C8 C9 1.375(7)
C8 H8 0.9300
C9 H9 0.9300
C10 C11 1.375(8)
C10 C15 1.404(8)
C11 C12 1.383(8)
C11 H11 0.9300
C12 C13 1.398(10)
C12 H12 0.9300
C13 C14 1.344(10)
C13 H13 0.9300
C14 C15 1.388(9)
C14 H14 0.9300
C15 C16 1.435(9)
C21 C20 1.376(8)
C21 C16 1.399(8)
C16 C17 1.403(10)
C17 C18 1.355(10)
C17 H17 0.9300
C18 C19 1.409(11)
C18 H18 0.9300
C19 C20 1.372(9)
C19 H19 0.9300
C20 H20 0.9300

loop_
_geom_torsion_atom_site_label_1
_geom_torsion_atom_site_label_2
_geom_torsion_atom_site_label_3
_geom_torsion_atom_site_label_4
_geom_torsion
C3 Si1 C4 C5 -29.5(8)
C2 Si1 C4 C5 94.5(9)
C1 Si1 C4 C5 -149.8(5)
C3 Si1 C4 C9 148.9(8)
C2 Si1 C4 C9 -87.2(9)
C1 Si1 C4 C9 28.6(7)
C9 C4 C5 C6 1.5(9)
Si1 C4 C5 C6 180.0(5)
C4 C5 C6 C7 -1.0(10)
C5 C6 C7 C8 -0.9(10)
C5 C6 C7 N1 -177.6(5)
C21 N1 C7 C6 91.7(7)
C10 N1 C7 C6 -82.9(7)
C21 N1 C7 C8 -85.1(8)
C10 N1 C7 C8 100.4(8)
C6 C7 C8 C9 2.0(12)
N1 C7 C8 C9 178.8(7)
C5 C4 C9 C8 -0.3(12)
Si1 C4 C9 C8 -178.8(7)
C7 C8 C9 C4 -1.5(14)
C21 N1 C10 C11 178.6(6)
C7 N1 C10 C11 -6.1(8)
C21 N1 C10 C15 0.3(5)
C7 N1 C10 C15 175.6(4)
N1 C10 C11 C12 179.7(5)
C15 C10 C11 C12 -2.1(8)
C10 C11 C12 C13 0.6(9)
C11 C12 C13 C14 0.2(11)
C12 C13 C14 C15 0.4(11)
C13 C14 C15 C10 -1.8(9)
C13 C14 C15 C16 179.3(6)
C11 C10 C15 C14 2.7(8)
N1 C10 C15 C14 -178.7(5)
C11 C10 C15 C16 -178.1(5)
N1 C10 C15 C16 0.4(6)
C10 N1 C21 C20 -179.8(6)
C7 N1 C21 C20 4.8(9)
C10 N1 C21 C16 -0.9(5)
C7 N1 C21 C16 -176.2(4)
C20 C21 C16 C17 0.9(8)
N1 C21 C16 C17 -178.2(5)
C20 C21 C16 C15 -179.9(5)
N1 C21 C16 C15 1.1(6)
C14 C15 C16 C21 178.0(6)
C10 C15 C16 C21 -0.9(6)
C14 C15 C16 C17 -2.9(11)
C10 C15 C16 C17 178.2(6)
C21 C16 C17 C18 -0.7(10)
C15 C16 C17 C18 -179.7(7)
C16 C17 C18 C19 0.2(12)
C17 C18 C19 C20 0.2(12)
C18 C19 C20 C21 0.0(10)
N1 C21 C20 C19 178.3(5)
C16 C21 C20 C19 -0.5(9)
